data_1507071
loop_
_publ_author_name
'Nummelin, Sami'
'Falabu, Desz\"o'
'Shivanyuk, Alexander'
'Rissanen, Kari'

_publ_section_title
;
 Alkoxy-, acyloxy-, and bromomethylation of resorcinarenes.
;
_journal_issue 17
_journal_name_full 'Organic letters'
_journal_page_first 2869
_journal_page_last 2872
_journal_paper_doi 10.1021/ol049179z
_journal_volume 6
_journal_year 2004
_chemical_formula_sum 'C60 H88 O12'
_chemical_formula_weight 996.77
_chemical_name_systematic
;
 ?
;
_space_group_IT_number 2
_symmetry_cell_setting triclinic
_symmetry_space_group_name_Hall '-P 1'
_symmetry_space_group_name_H-M 'P -1'
_atom_sites_solution_hydrogens geom
_atom_sites_solution_primary direct
_atom_sites_solution_secondary difmap
_audit_creation_method SHELXL-97
_cell_angle_alpha 97.9880(10)
_cell_angle_beta 109.6720(10)
_cell_angle_gamma 96.7730(10)
_cell_formula_units_Z 4
_cell_length_a 16.3988(4)
_cell_length_b 17.0717(4)
_cell_length_c 22.1524(5)
_cell_measurement_temperature 173(2)
_cell_volume 5692.1(2)
_computing_structure_refinement 'SHELXL-97 (Sheldrick, 1997)'
_diffrn_ambient_temperature 293(2)
_diffrn_measured_fraction_theta_full 0.986
_diffrn_measured_fraction_theta_max 0.986
_diffrn_radiation_monochromator graphite
_diffrn_radiation_source 'fine-focus sealed tube'
_diffrn_radiation_type MoK\a
_diffrn_radiation_wavelength 0.71073
_diffrn_reflns_av_R_equivalents 0.0541
_diffrn_reflns_av_sigmaI/netI 0.1248
_diffrn_reflns_limit_h_max 19
_diffrn_reflns_limit_h_min -19
_diffrn_reflns_limit_k_max 20
_diffrn_reflns_limit_k_min -19
_diffrn_reflns_limit_l_max 26
_diffrn_reflns_limit_l_min -26
_diffrn_reflns_number 31346
_diffrn_reflns_theta_full 25.41
_diffrn_reflns_theta_max 25.41
_diffrn_reflns_theta_min 2.91
_exptl_absorpt_coefficient_mu 0.080
_exptl_absorpt_correction_type none
_exptl_crystal_colour colorless
_exptl_crystal_density_diffrn 1.163
_exptl_crystal_density_method 'not measured'
_exptl_crystal_description block
_exptl_crystal_F_000 2158
_exptl_crystal_size_max 0.2
_exptl_crystal_size_mid 0.14
_exptl_crystal_size_min 0.1
_refine_diff_density_max 0.424
_refine_diff_density_min -0.272
_refine_diff_density_rms 0.049
_refine_ls_extinction_method none
_refine_ls_goodness_of_fit_ref 1.023
_refine_ls_hydrogen_treatment mixed
_refine_ls_matrix_type full
_refine_ls_number_parameters 1409
_refine_ls_number_reflns 20712
_refine_ls_number_restraints 4
_refine_ls_restrained_S_all 1.023
_refine_ls_R_factor_all 0.1935
_refine_ls_R_factor_gt 0.0918
_refine_ls_shift/su_max 0.001
_refine_ls_shift/su_mean 0.000
_refine_ls_structure_factor_coef Fsqd
_refine_ls_weighting_details 'calc w=1/[\s^2^(Fo^2^)+(0.0732P)^2^+5.6371P] where P=(Fo^2^+2Fc^2^)/3'
_refine_ls_weighting_scheme calc
_refine_ls_wR_factor_gt 0.1780
_refine_ls_wR_factor_ref 0.2202
_reflns_number_gt 10347
_reflns_number_total 20712
_reflns_threshold_expression >2sigma(I)
_cod_data_source_file ol049179zsi20040505_071334.cif
_cod_data_source_block als021
_cod_original_sg_symbol_H-M P-1
_cod_database_code 1507071

loop_
_symmetry_equiv_pos_as_xyz
'x, y, z'
'-x, -y, -z'

loop_
_atom_site_label
_atom_site_type_symbol
_atom_site_fract_x
_atom_site_fract_y
_atom_site_fract_z
_atom_site_U_iso_or_equiv
_atom_site_adp_type
_atom_site_occupancy
_atom_site_symmetry_multiplicity
_atom_site_calc_flag
_atom_site_refinement_flags
O101 O 0.5300(2) 0.30248(19) 0.10418(17) 0.0496(9) Uani 1 1 d .
O102 O 0.4409(2) 0.23020(19) -0.12756(17) 0.0513(9) Uani 1 1 d .
O103 O 0.55532(19) 0.30458(18) -0.18176(16) 0.0501(8) Uani 1 1 d .
H103 H 0.5260 0.2773 -0.1661 0.075 Uiso 1 1 calc R
O104 O 0.8404(2) 0.37296(18) -0.18021(16) 0.0454(8) Uani 1 1 d .
O105 O 1.0231(2) 0.3858(2) -0.10757(15) 0.0423(8) Uani 1 1 d .
O106 O 1.1120(2) 0.45786(18) 0.12790(15) 0.0429(8) Uani 1 1 d .
O107 O 0.9816(2) 0.48412(16) 0.17891(16) 0.0434(8) Uani 1 1 d .
O108 O 0.69726(19) 0.38967(15) 0.18170(15) 0.0447(8) Uani 1 1 d .
H108 H 0.6994 0.4381 0.1920 0.067 Uiso 1 1 calc R
O109 O 0.3353(2) 0.27854(18) -0.07286(17) 0.0573(9) Uani 1 1 d .
O110 O 0.7119(2) 0.47956(17) -0.15880(16) 0.0564(9) Uani 1 1 d .
O111 O 1.1921(2) 0.49067(16) -0.01482(17) 0.0535(9) Uani 1 1 d .
O112 O 0.8492(2) 0.52460(17) 0.28100(15) 0.0499(8) Uani 1 1 d .
O201 O 1.0255(2) 0.27324(19) 0.57520(18) 0.0515(9) Uani 1 1 d .
O202 O 0.9366(2) 0.2364(2) 0.34328(17) 0.0563(9) Uani 1 1 d .
O203 O 1.0524(2) 0.3290(2) 0.30344(16) 0.0530(9) Uani 1 1 d .
O204 O 1.3416(3) 0.41150(18) 0.31903(17) 0.0536(9) Uani 1 1 d .
O205 O 1.5227(2) 0.4084(2) 0.38372(16) 0.0505(9) Uani 1 1 d .
O206 O 1.6125(2) 0.42666(19) 0.61822(15) 0.0461(8) Uani 1 1 d .
O207 O 1.4820(2) 0.44222(16) 0.67019(15) 0.0455(8) Uani 1 1 d .
O208 O 1.1925(2) 0.34441(18) 0.66037(16) 0.0487(9) Uani 1 1 d .
O209 O 0.8355(2) 0.28187(19) 0.40251(17) 0.0612(9) Uani 1 1 d .
O210 O 1.2109(2) 0.50891(16) 0.35059(14) 0.0499(8) Uani 1 1 d .
O211 O 1.6879(2) 0.49736(18) 0.47917(18) 0.0659(10) Uani 1 1 d .
O212 O 1.34386(19) 0.47234(16) 0.76886(14) 0.0452(8) Uani 1 1 d .
C101 C 0.6909(3) 0.2331(2) 0.1248(2) 0.0358(10) Uani 1 1 d .
H101 H 0.6631 0.2475 0.1566 0.043 Uiso 1 1 calc R
C102 C 0.6244(3) 0.2347(2) 0.0583(2) 0.0364(10) Uani 1 1 d .
C103 C 0.5477(3) 0.2671(2) 0.0512(2) 0.0387(11) Uani 1 1 d .
C104 C 0.4846(3) 0.2650(2) -0.0092(2) 0.0411(11) Uani 1 1 d .
C105 C 0.4993(3) 0.2314(2) -0.0652(2) 0.0377(10) Uani 1 1 d .
C106 C 0.5758(3) 0.2005(2) -0.0608(2) 0.0369(11) Uani 1 1 d .
C107 C 0.6365(3) 0.2035(2) 0.0008(2) 0.0357(10) Uani 1 1 d .
H107 H 0.6880 0.1837 0.0042 0.043 Uiso 1 1 calc R
C108 C 0.5913(3) 0.1641(2) -0.1225(2) 0.0373(10) Uani 1 1 d .
H108 H 0.5359 0.1605 -0.1590 0.045 Uiso 1 1 calc R
C109 C 0.6603(3) 0.2191(2) -0.13627(19) 0.0343(10) Uani 1 1 d .
C110 C 0.6385(3) 0.2856(2) -0.1649(2) 0.0371(10) Uani 1 1 d .
C111 C 0.6991(3) 0.3360(2) -0.17959(19) 0.0361(10) Uani 1 1 d .
C112 C 0.7845(3) 0.3208(2) -0.1636(2) 0.0361(10) Uani 1 1 d .
C113 C 0.8115(3) 0.2570(2) -0.13305(19) 0.0335(10) Uani 1 1 d .
C114 C 0.7473(3) 0.2082(2) -0.12040(19) 0.0353(10) Uani 1 1 d .
H114 H 0.7636 0.1655 -0.1000 0.042 Uiso 1 1 calc R
C115 C 0.9072(3) 0.2462(2) -0.1123(2) 0.0349(10) Uani 1 1 d .
H115 H 0.9284 0.2606 -0.1464 0.042 Uiso 1 1 calc R
C116 C 0.9629(3) 0.3056(2) -0.0493(2) 0.0323(10) Uani 1 1 d .
C117 C 1.0213(3) 0.3728(2) -0.0477(2) 0.0334(10) Uani 1 1 d .
C118 C 1.0724(3) 0.4265(2) 0.0102(2) 0.0334(10) Uani 1 1 d .
C119 C 1.0661(3) 0.4085(2) 0.0681(2) 0.0339(10) Uani 1 1 d .
C120 C 1.0086(3) 0.3418(2) 0.06911(19) 0.0312(9) Uani 1 1 d .
C121 C 0.9574(3) 0.2934(2) 0.0100(2) 0.0328(10) Uani 1 1 d .
H121 H 0.9170 0.2502 0.0098 0.039 Uiso 1 1 calc R
C122 C 1.0039(3) 0.3222(2) 0.1331(2) 0.0340(10) Uani 1 1 d .
H122 H 1.0532 0.3580 0.1683 0.041 Uiso 1 1 calc R
C123 C 0.9204(3) 0.3413(2) 0.14279(19) 0.0303(9) Uani 1 1 d .
C124 C 0.9150(3) 0.4198(2) 0.16711(19) 0.0349(10) Uani 1 1 d .
C125 C 0.8425(3) 0.4384(2) 0.1819(2) 0.0356(10) Uani 1 1 d .
C126 C 0.7717(3) 0.3764(2) 0.1690(2) 0.0355(10) Uani 1 1 d .
C127 C 0.7722(3) 0.2977(2) 0.14210(19) 0.0330(10) Uani 1 1 d .
C128 C 0.8473(3) 0.2832(2) 0.13004(19) 0.0331(10) Uani 1 1 d .
H128 H 0.8486 0.2310 0.1122 0.040 Uiso 1 1 calc R
C129 C 0.4035(3) 0.3002(3) -0.0105(2) 0.0520(13) Uani 1 1 d .
H12A H 0.3821 0.2815 0.0218 0.062 Uiso 1 1 calc R
H12B H 0.4193 0.3583 0.0013 0.062 Uiso 1 1 calc R
C130 C 0.6756(3) 0.4082(2) -0.2093(2) 0.0438(11) Uani 1 1 d .
H13A H 0.6992 0.4118 -0.2437 0.053 Uiso 1 1 calc R
H13B H 0.6121 0.4031 -0.2282 0.053 Uiso 1 1 calc R
C131 C 1.1257(3) 0.5042(2) 0.0089(2) 0.0430(11) Uani 1 1 d .
H13C H 1.0871 0.5345 -0.0184 0.052 Uiso 1 1 calc R
H13D H 1.1515 0.5361 0.0528 0.052 Uiso 1 1 calc R
C132 C 0.8424(3) 0.5217(2) 0.2144(2) 0.0459(12) Uani 1 1 d .
H13E H 0.8915 0.5584 0.2131 0.055 Uiso 1 1 calc R
H13F H 0.7885 0.5392 0.1905 0.055 Uiso 1 1 calc R
C133 C 0.2555(3) 0.3063(3) -0.0749(3) 0.0660(15) Uani 1 1 d .
H13G H 0.2673 0.3641 -0.0601 0.079 Uiso 1 1 calc R
H13H H 0.2315 0.2816 -0.0462 0.079 Uiso 1 1 calc R
C134 C 0.1914(4) 0.2852(3) -0.1427(3) 0.0764(17) Uani 1 1 d .
H13I H 0.2162 0.3084 -0.1711 0.115 Uiso 1 1 calc R
H13J H 0.1386 0.3055 -0.1447 0.115 Uiso 1 1 calc R
H13K H 0.1777 0.2278 -0.1564 0.115 Uiso 1 1 calc R
C135 C 0.6693(4) 0.5443(3) -0.1719(3) 0.0748(17) Uani 1 1 d .
H13L H 0.6066 0.5261 -0.1839 0.090 Uiso 1 1 calc R
H13M H 0.6784 0.5616 -0.2094 0.090 Uiso 1 1 calc R
C136 C 0.6968(4) 0.6131(3) -0.1189(3) 0.091(2) Uani 1 1 d .
H13N H 0.6896 0.5967 -0.0810 0.136 Uiso 1 1 calc R
H13O H 0.6615 0.6532 -0.1316 0.136 Uiso 1 1 calc R
H13P H 0.7575 0.6349 -0.1090 0.136 Uiso 1 1 calc R
C137 C 1.2500(3) 0.5663(3) -0.0056(3) 0.0667(16) Uani 1 1 d .
H13Q H 1.2209 0.5975 -0.0373 0.080 Uiso 1 1 calc R
H13R H 1.2624 0.5971 0.0377 0.080 Uiso 1 1 calc R
C138 C 1.3293(4) 0.5530(4) -0.0129(4) 0.117(3) Uani 1 1 d .
H13S H 1.3589 0.5233 0.0191 0.175 Uiso 1 1 calc R
H13T H 1.3661 0.6037 -0.0069 0.175 Uiso 1 1 calc R
H13U H 1.3171 0.5230 -0.0558 0.175 Uiso 1 1 calc R
C139 C 0.9353(4) 0.5143(4) 0.3224(3) 0.0759(17) Uani 1 1 d .
H13V H 0.9771 0.5633 0.3306 0.091 Uiso 1 1 calc R
H13W H 0.9543 0.4713 0.2999 0.091 Uiso 1 1 calc R
C140 C 0.9349(5) 0.4953(5) 0.3851(4) 0.138(3) Uani 1 1 d .
H14A H 0.9167 0.5380 0.4077 0.207 Uiso 1 1 calc R
H14B H 0.9930 0.4894 0.4113 0.207 Uiso 1 1 calc R
H14C H 0.8948 0.4460 0.3772 0.207 Uiso 1 1 calc R
C141 C 0.7133(3) 0.1490(2) 0.1318(2) 0.0438(11) Uani 1 1 d .
H14D H 0.6590 0.1103 0.1177 0.053 Uiso 1 1 calc R
H14E H 0.7450 0.1341 0.1033 0.053 Uiso 1 1 calc R
C142 C 0.7687(3) 0.1447(3) 0.2016(2) 0.0553(13) Uani 1 1 d .
H14F H 0.8213 0.1854 0.2160 0.066 Uiso 1 1 calc R
H14G H 0.7356 0.1580 0.2294 0.066 Uiso 1 1 calc R
C143 C 0.7965(4) 0.0641(3) 0.2119(3) 0.0712(16) Uani 1 1 d .
H14H H 0.8260 0.0489 0.1819 0.085 Uiso 1 1 calc R
H14I H 0.8390 0.0709 0.2558 0.085 Uiso 1 1 calc R
C144 C 0.7263(4) -0.0004(3) 0.2028(3) 0.0873(19) Uani 1 1 d .
H14H H 0.6861 -0.0100 0.1578 0.105 Uiso 1 1 calc R
H14I H 0.6941 0.0163 0.2304 0.105 Uiso 1 1 calc R
C145 C 0.7561(5) -0.0802(3) 0.2182(3) 0.095(2) Uani 1 1 d .
H14J H 0.7830 -0.1003 0.1882 0.142 Uiso 1 1 calc R
H14K H 0.7060 -0.1189 0.2139 0.142 Uiso 1 1 calc R
H14L H 0.7979 -0.0712 0.2621 0.142 Uiso 1 1 calc R
C146 C 0.6085(3) 0.0774(2) -0.1218(2) 0.0408(11) Uani 1 1 d .
H14M H 0.6233 0.0586 -0.1595 0.049 Uiso 1 1 calc R
H14N H 0.6585 0.0769 -0.0830 0.049 Uiso 1 1 calc R
C147 C 0.5289(3) 0.0199(2) -0.1228(2) 0.0515(13) Uani 1 1 d .
H14O H 0.4780 0.0244 -0.1595 0.062 Uiso 1 1 calc R
H14P H 0.5173 0.0368 -0.0833 0.062 Uiso 1 1 calc R
C148 C 0.5396(3) -0.0683(3) -0.1278(3) 0.0581(14) Uani 1 1 d .
H14Q H 0.4841 -0.1002 -0.1323 0.070 Uiso 1 1 calc R
H14R H 0.5511 -0.0848 -0.1674 0.070 Uiso 1 1 calc R
C149 C 0.6120(4) -0.0882(3) -0.0707(3) 0.0603(14) Uani 1 1 d .
H14S H 0.6121 -0.1455 -0.0790 0.072 Uiso 1 1 calc R
H14T H 0.6684 -0.0606 -0.0686 0.072 Uiso 1 1 calc R
C150 C 0.6024(4) -0.0652(3) -0.0052(3) 0.0808(18) Uani 1 1 d .
H15A H 0.6106 -0.0077 0.0064 0.121 Uiso 1 1 calc R
H15B H 0.6458 -0.0850 0.0274 0.121 Uiso 1 1 calc R
H15C H 0.5446 -0.0883 -0.0080 0.121 Uiso 1 1 calc R
C151 C 0.9222(3) 0.1604(2) -0.1065(2) 0.0370(10) Uani 1 1 d .
H15D H 0.9018 0.1441 -0.0731 0.044 Uiso 1 1 calc R
H15E H 0.8872 0.1247 -0.1476 0.044 Uiso 1 1 calc R
C152 C 1.0178(3) 0.1510(2) -0.0896(2) 0.0487(12) Uani 1 1 d .
H15F H 1.0365 0.1627 -0.1250 0.058 Uiso 1 1 calc R
H15G H 1.0534 0.1903 -0.0508 0.058 Uiso 1 1 calc R
C153 C 1.0352(3) 0.0681(2) -0.0777(2) 0.0516(13) Uani 1 1 d .
H15H H 1.0105 0.0541 -0.0458 0.062 Uiso 1 1 calc R
H15I H 1.0043 0.0297 -0.1181 0.062 Uiso 1 1 calc R
C154 C 1.1302(3) 0.0592(3) -0.0542(3) 0.0604(14) Uani 1 1 d .
H15J H 1.1619 0.0984 -0.0144 0.072 Uiso 1 1 calc R
H15K H 1.1548 0.0712 -0.0868 0.072 Uiso 1 1 calc R
C155 C 1.1446(4) -0.0234(3) -0.0411(3) 0.0730(16) Uani 1 1 d .
H15L H 1.1206 -0.0358 -0.0089 0.109 Uiso 1 1 calc R
H15M H 1.2065 -0.0247 -0.0254 0.109 Uiso 1 1 calc R
H15N H 1.1158 -0.0624 -0.0808 0.109 Uiso 1 1 calc R
C156 C 1.0189(3) 0.2362(2) 0.1391(2) 0.0350(10) Uani 1 1 d .
H15O H 1.0088 0.2232 0.1775 0.042 Uiso 1 1 calc R
H15P H 0.9769 0.1991 0.1012 0.042 Uiso 1 1 calc R
C157 C 1.1114(3) 0.2260(2) 0.1441(2) 0.0424(11) Uani 1 1 d .
H15Q H 1.1532 0.2637 0.1817 0.051 Uiso 1 1 calc R
H15R H 1.1212 0.2388 0.1055 0.051 Uiso 1 1 calc R
C158 C 1.1286(3) 0.1414(2) 0.1507(2) 0.0489(12) Uani 1 1 d .
H15S H 1.0923 0.1045 0.1106 0.059 Uiso 1 1 calc R
H15T H 1.1112 0.1258 0.1857 0.059 Uiso 1 1 calc R
C159 C 1.2244(3) 0.1333(3) 0.1649(3) 0.0567(13) Uani 1 1 d .
H15U H 1.2409 0.1453 0.1286 0.068 Uiso 1 1 calc R
H15V H 1.2613 0.1724 0.2035 0.068 Uiso 1 1 calc R
C160 C 1.2414(4) 0.0498(3) 0.1755(3) 0.0703(16) Uani 1 1 d .
H16A H 1.2213 0.0360 0.2094 0.105 Uiso 1 1 calc R
H16B H 1.3033 0.0491 0.1882 0.105 Uiso 1 1 calc R
H16C H 1.2102 0.0116 0.1358 0.105 Uiso 1 1 calc R
C201 C 1.1798(3) 0.1956(2) 0.5861(2) 0.0412(11) Uani 1 1 d .
H201 H 1.1516 0.2038 0.6185 0.049 Uiso 1 1 calc R
C202 C 1.1154(3) 0.2094(2) 0.5224(2) 0.0375(10) Uani 1 1 d .
C203 C 1.0416(3) 0.2449(2) 0.5192(2) 0.0428(12) Uani 1 1 d .
C204 C 0.9794(3) 0.2538(2) 0.4612(2) 0.0425(11) Uani 1 1 d .
C205 C 0.9938(3) 0.2276(2) 0.4033(2) 0.0456(12) Uani 1 1 d .
C206 C 1.0677(3) 0.1945(2) 0.4034(2) 0.0404(11) Uani 1 1 d .
C207 C 1.1264(3) 0.1871(2) 0.4630(2) 0.0418(11) Uani 1 1 d .
H207 H 1.1764 0.1660 0.4636 0.050 Uiso 1 1 calc R
C208 C 1.0850(3) 0.1722(2) 0.3402(2) 0.0449(11) Uani 1 1 d .
H208 H 1.0302 0.1721 0.3041 0.054 Uiso 1 1 calc R
C209 C 1.1550(3) 0.2363(2) 0.3354(2) 0.0437(11) Uani 1 1 d .
C210 C 1.1340(3) 0.3093(3) 0.3179(2) 0.0430(11) Uani 1 1 d .
C211 C 1.1977(3) 0.3676(2) 0.3125(2) 0.0421(11) Uani 1 1 d .
C212 C 1.2830(3) 0.3516(2) 0.3259(2) 0.0428(11) Uani 1 1 d .
C213 C 1.3071(3) 0.2811(2) 0.3441(2) 0.0405(11) Uani 1 1 d .
C214 C 1.2417(3) 0.2252(2) 0.3489(2) 0.0434(11) Uani 1 1 d .
H214 H 1.2567 0.1777 0.3618 0.052 Uiso 1 1 calc R
C215 C 1.4008(3) 0.2660(2) 0.3591(2) 0.0421(11) Uani 1 1 d .
H215 H 1.4228 0.2901 0.3286 0.050 Uiso 1 1 calc R
C216 C 1.4596(3) 0.3104(2) 0.4278(2) 0.0396(11) Uani 1 1 d .
C217 C 1.5201(3) 0.3800(2) 0.4389(2) 0.0381(11) Uani 1 1 d .
C218 C 1.5721(3) 0.4223(2) 0.5012(2) 0.0378(10) Uani 1 1 d .
C219 C 1.5651(3) 0.3901(2) 0.5543(2) 0.0359(10) Uani 1 1 d .
C220 C 1.5057(3) 0.3210(2) 0.5464(2) 0.0373(10) Uani 1 1 d .
C221 C 1.4531(3) 0.2837(2) 0.4829(2) 0.0395(11) Uani 1 1 d .
H221 H 1.4113 0.2386 0.4769 0.047 Uiso 1 1 calc R
C222 C 1.4977(3) 0.2876(2) 0.6052(2) 0.0394(11) Uani 1 1 d .
H222 H 1.5474 0.3180 0.6433 0.047 Uiso 1 1 calc R
C223 C 1.4151(3) 0.3044(2) 0.61802(19) 0.0341(10) Uani 1 1 d .
C224 C 1.4120(3) 0.3791(2) 0.65022(19) 0.0357(10) Uani 1 1 d .
C225 C 1.3392(3) 0.3951(2) 0.6658(2) 0.0366(10) Uani 1 1 d .
C226 C 1.2666(3) 0.3335(2) 0.6464(2) 0.0385(11) Uani 1 1 d .
C227 C 1.2635(3) 0.2588(2) 0.6106(2) 0.0360(10) Uani 1 1 d .
C228 C 1.3388(3) 0.2462(2) 0.5981(2) 0.0385(11) Uani 1 1 d .
H228 H 1.3386 0.1962 0.5751 0.046 Uiso 1 1 calc R
C229 C 0.9041(3) 0.2939(3) 0.4654(3) 0.0580(14) Uani 1 1 d .
H22A H 0.8808 0.2720 0.4956 0.070 Uiso 1 1 calc R
H22B H 0.9251 0.3510 0.4820 0.070 Uiso 1 1 calc R
C230 C 1.1757(3) 0.4454(2) 0.2937(2) 0.0475(12) Uani 1 1 d .
H23A H 1.2003 0.4576 0.2612 0.057 Uiso 1 1 calc R
H23B H 1.1123 0.4411 0.2748 0.057 Uiso 1 1 calc R
C231 C 1.6282(3) 0.5024(2) 0.5103(2) 0.0516(13) Uani 1 1 d .
H23C H 1.5907 0.5401 0.4932 0.062 Uiso 1 1 calc R
H23D H 1.6597 0.5228 0.5565 0.062 Uiso 1 1 calc R
C232 C 1.3398(3) 0.4754(2) 0.7036(2) 0.0443(12) Uani 1 1 d .
H23E H 1.3901 0.5130 0.7054 0.053 Uiso 1 1 calc R
H23F H 1.2871 0.4952 0.6808 0.053 Uiso 1 1 calc R
C233 C 0.7594(3) 0.3146(3) 0.4043(3) 0.0669(15) Uani 1 1 d .
H23G H 0.7764 0.3712 0.4242 0.080 Uiso 1 1 calc R
H23H H 0.7323 0.2869 0.4300 0.080 Uiso 1 1 calc R
C234 C 0.6951(4) 0.3041(3) 0.3352(3) 0.0794(17) Uani 1 1 d .
H23I H 0.7221 0.3324 0.3102 0.119 Uiso 1 1 calc R
H23J H 0.6436 0.3254 0.3356 0.119 Uiso 1 1 calc R
H23K H 0.6788 0.2481 0.3157 0.119 Uiso 1 1 calc R
C235 C 1.1787(3) 0.5820(3) 0.3379(2) 0.0536(13) Uani 1 1 d .
H23L H 1.1158 0.5701 0.3138 0.064 Uiso 1 1 calc R
H23M H 1.2069 0.6073 0.3117 0.064 Uiso 1 1 calc R
C236 C 1.1979(4) 0.6377(3) 0.4012(3) 0.0753(17) Uani 1 1 d .
H23N H 1.1706 0.6120 0.4273 0.113 Uiso 1 1 calc R
H23O H 1.1750 0.6859 0.3929 0.113 Uiso 1 1 calc R
H23P H 1.2604 0.6508 0.4242 0.113 Uiso 1 1 calc R
C237 C 1.7510(4) 0.5739(4) 0.4980(3) 0.089(2) Uani 1 1 d .
H23Q H 1.7314 0.6062 0.4649 0.107 Uiso 1 1 calc R
H23R H 1.7512 0.6033 0.5388 0.107 Uiso 1 1 calc R
C238 C 1.8338(5) 0.5636(4) 0.5051(6) 0.166(5) Uani 1 1 d .
H27A H 1.8728 0.6145 0.5222 0.249 Uiso 1 1 calc R
H27B H 1.8358 0.5414 0.4635 0.249 Uiso 1 1 calc R
H27C H 1.8518 0.5275 0.5347 0.249 Uiso 1 1 calc R
C239 C 1.4269(4) 0.4555(4) 0.8087(3) 0.0815(18) Uani 1 1 d .
H23V H 1.4740 0.4959 0.8090 0.098 Uiso 1 1 calc R
H23W H 1.4351 0.4037 0.7897 0.098 Uiso 1 1 calc R
C240 C 1.4320(4) 0.4549(4) 0.8753(3) 0.0890(19) Uani 1 1 d .
H24A H 1.4318 0.5081 0.8961 0.133 Uiso 1 1 calc R
H24B H 1.4853 0.4376 0.8989 0.133 Uiso 1 1 calc R
H24C H 1.3824 0.4187 0.8750 0.133 Uiso 1 1 calc R
C241 C 1.1980(3) 0.1091(2) 0.5824(2) 0.0488(12) Uani 1 1 d .
H24D H 1.2224 0.0973 0.5485 0.059 Uiso 1 1 calc R
H24E H 1.2416 0.1048 0.6236 0.059 Uiso 1 1 calc R
C242 C 1.1162(3) 0.0472(3) 0.5678(3) 0.0622(15) Uani 1 1 d .
H24F H 1.0794 0.0416 0.5222 0.075 Uiso 1 1 calc R
H24G H 1.0832 0.0669 0.5940 0.075 Uiso 1 1 calc R
C243 C 1.1344(4) -0.0351(3) 0.5811(3) 0.087(2) Uani 1 1 d .
H24H H 1.1667 -0.0299 0.6274 0.104 Uiso 1 1 calc R
H24I H 1.0786 -0.0701 0.5707 0.104 Uiso 1 1 calc R
C244 C 1.1838(4) -0.0741(3) 0.5453(3) 0.0829(19) Uani 1 1 d .
H24J H 1.1947 -0.1244 0.5594 0.099 Uiso 1 1 calc R
H24K H 1.2403 -0.0400 0.5560 0.099 Uiso 1 1 calc R
C245 C 1.1373(5) -0.0902(4) 0.4739(3) 0.112(3) Uani 1 1 d .
H24L H 1.0782 -0.1175 0.4635 0.168 Uiso 1 1 calc R
H24M H 1.1675 -0.1232 0.4532 0.168 Uiso 1 1 calc R
H24N H 1.1358 -0.0403 0.4586 0.168 Uiso 1 1 calc R
C246 C 1.1079(3) 0.0870(3) 0.3301(2) 0.0543(13) Uani 1 1 d .
H24O H 1.1281 0.0812 0.2936 0.065 Uiso 1 1 calc R
H24P H 1.1567 0.0831 0.3686 0.065 Uiso 1 1 calc R
C247 C 1.0353(4) 0.0179(3) 0.3177(3) 0.0693(15) Uani 1 1 d .
H24Q H 0.9843 0.0232 0.2813 0.083 Uiso 1 1 calc R
H24R H 1.0187 0.0195 0.3559 0.083 Uiso 1 1 calc R
C248 C 1.0626(4) -0.0636(3) 0.3021(3) 0.0767(17) Uani 1 1 d .
H24S H 1.0755 -0.0660 0.2623 0.092 Uiso 1 1 calc R
H24T H 1.1164 -0.0665 0.3371 0.092 Uiso 1 1 calc R
C249 C 0.9948(5) -0.1357(3) 0.2938(3) 0.100(2) Uani 1 1 d .
H24U H 0.9430 -0.1363 0.2560 0.119 Uiso 1 1 calc R
H24V H 0.9777 -0.1313 0.3319 0.119 Uiso 1 1 calc R
C250 C 1.0282(5) -0.2137(3) 0.2852(3) 0.106(2) Uani 1 1 d .
H25A H 1.0563 -0.2136 0.2536 0.159 Uiso 1 1 calc R
H25B H 0.9797 -0.2579 0.2704 0.159 Uiso 1 1 calc R
H25C H 1.0697 -0.2194 0.3262 0.159 Uiso 1 1 calc R
C251 C 1.4086(3) 0.1767(2) 0.3484(2) 0.0468(12) Uani 1 1 d .
H25A H 1.4002 0.1538 0.3840 0.056 Uiso 1 1 calc R
H25B H 1.3619 0.1488 0.3083 0.056 Uiso 1 1 calc R
C252 C 1.4954(3) 0.1622(3) 0.3443(3) 0.0581(14) Uani 1 1 d .
H25C H 1.5425 0.1914 0.3837 0.070 Uiso 1 1 calc R
H25D H 1.5031 0.1832 0.3077 0.070 Uiso 1 1 calc R
C253 C 1.5027(3) 0.0734(3) 0.3360(3) 0.0613(14) Uani 1 1 d .
H25E H 1.5045 0.0551 0.3759 0.074 Uiso 1 1 calc R
H25F H 1.4500 0.0434 0.3012 0.074 Uiso 1 1 calc R
C254 C 1.5803(4) 0.0536(3) 0.3208(3) 0.0716(16) Uani 1 1 d .
H25G H 1.6336 0.0829 0.3554 0.086 Uiso 1 1 calc R
H25H H 1.5787 0.0707 0.2805 0.086 Uiso 1 1 calc R
C255 C 1.5828(4) -0.0362(3) 0.3136(3) 0.089(2) Uani 1 1 d .
H25I H 1.5951 -0.0515 0.3554 0.134 Uiso 1 1 calc R
H25J H 1.6280 -0.0477 0.2969 0.134 Uiso 1 1 calc R
H25K H 1.5269 -0.0658 0.2838 0.134 Uiso 1 1 calc R
C256 C 1.5100(3) 0.2000(3) 0.6009(3) 0.0592(14) Uani 1 1 d D
H25L H 1.4719 0.1687 0.5586 0.071 Uiso 1 1 calc R
H25M H 1.4948 0.1776 0.6344 0.071 Uiso 1 1 calc R
C257 C 1.6089(11) 0.1969(10) 0.6106(8) 0.082(6) Uani 0.67 1 d PD
C262 C 1.591(2) 0.180(2) 0.5827(18) 0.081(12) Uani 0.33 1 d P
C258 C 1.6369(13) 0.1146(9) 0.6115(9) 0.088(5) Uani 0.50 1 d P
C259 C 1.5925(13) 0.0908(12) 0.5754(12) 0.047(5) Uani 0.33 1 d P
C260 C 1.6628(7) -0.0119(4) 0.5470(5) 0.131(4) Uani 0.83 1 d PD
C261 C 1.6197(19) 0.0657(11) 0.5427(14) 0.143(15) Uani 0.41 1 d PD
C263 C 1.6694(17) 0.0829(9) 0.5646(17) 0.121(11) Uani 0.42 1 d P
C264 C 1.728(3) 0.164(3) 0.679(3) 0.150(19) Uiso 0.17 1 d PD
C265 C 1.649(2) 0.2088(19) 0.6605(17) 0.058(9) Uiso 0.17 1 d PD
C266 C 1.715(3) 0.081(2) 0.697(2) 0.110(13) Uiso 0.17 1 d PD
H407 H 1.526(3) 0.433(3) 0.661(2) 0.059(16) Uiso 1 1 d .
H307 H 1.021(3) 0.471(2) 0.171(2) 0.046(15) Uiso 1 1 d .
H401 H 1.073(3) 0.292(3) 0.603(2) 0.041(15) Uiso 1 1 d .
H403 H 1.018(3) 0.297(2) 0.3092(19) 0.023(12) Uiso 1 1 d .
H404 H 1.396(3) 0.403(2) 0.334(2) 0.042(14) Uiso 1 1 d .
H301 H 0.579(3) 0.322(3) 0.133(2) 0.043(15) Uiso 1 1 d .
H408 H 1.200(3) 0.391(3) 0.685(2) 0.076(17) Uiso 1 1 d .
H406 H 1.660(3) 0.456(3) 0.626(2) 0.060(17) Uiso 1 1 d .
H405 H 1.558(3) 0.446(3) 0.394(3) 0.07(2) Uiso 1 1 d .
H304 H 0.889(3) 0.372(2) -0.164(2) 0.032(14) Uiso 1 1 d .
H302 H 0.398(3) 0.245(3) -0.124(2) 0.060(17) Uiso 1 1 d .
H305 H 1.049(3) 0.422(3) -0.107(2) 0.048(17) Uiso 1 1 d .
H402 H 0.892(3) 0.250(3) 0.352(3) 0.073(18) Uiso 1 1 d .
H306 H 1.155(3) 0.479(3) 0.128(3) 0.065(19) Uiso 1 1 d .

loop_
_atom_site_aniso_label
_atom_site_aniso_U_11
_atom_site_aniso_U_22
_atom_site_aniso_U_33
_atom_site_aniso_U_23
_atom_site_aniso_U_13
_atom_site_aniso_U_12
O101 0.035(2) 0.056(2) 0.057(2) -0.0085(17) 0.023(2) 0.0078(17)
O102 0.036(2) 0.062(2) 0.058(2) 0.0041(16) 0.018(2) 0.0184(17)
O103 0.034(2) 0.056(2) 0.060(2) 0.0156(16) 0.0132(17) 0.0156(16)
O104 0.037(2) 0.0473(19) 0.051(2) 0.0163(15) 0.0127(19) 0.0056(17)
O105 0.045(2) 0.0388(19) 0.053(2) 0.0149(16) 0.0281(18) 0.0079(16)
O106 0.034(2) 0.0417(18) 0.049(2) -0.0040(15) 0.0176(18) -0.0042(15)
O107 0.038(2) 0.0306(16) 0.065(2) 0.0007(14) 0.0263(19) 0.0053(14)
O108 0.0403(19) 0.0329(15) 0.063(2) -0.0063(15) 0.0286(17) 0.0036(13)
O109 0.036(2) 0.062(2) 0.072(2) -0.0037(17) 0.0191(19) 0.0192(16)
O110 0.055(2) 0.0389(18) 0.063(2) 0.0067(16) 0.0039(18) 0.0155(16)
O111 0.042(2) 0.0414(17) 0.092(3) 0.0142(16) 0.043(2) 0.0056(14)
O112 0.037(2) 0.0517(18) 0.054(2) -0.0132(15) 0.0172(18) 0.0054(15)
O201 0.038(2) 0.054(2) 0.054(2) -0.0071(17) 0.017(2) -0.0015(17)
O202 0.042(2) 0.069(2) 0.053(2) 0.0041(17) 0.013(2) 0.0122(18)
O203 0.043(2) 0.056(2) 0.059(2) 0.0111(17) 0.0157(19) 0.0125(18)
O204 0.050(2) 0.049(2) 0.060(2) 0.0142(16) 0.016(2) 0.0106(18)
O205 0.061(3) 0.046(2) 0.051(2) 0.0125(17) 0.029(2) 0.0050(19)
O206 0.036(2) 0.0493(19) 0.049(2) -0.0012(15) 0.0166(18) -0.0018(16)
O207 0.033(2) 0.0399(17) 0.062(2) -0.0068(14) 0.0224(18) 0.0011(14)
O208 0.042(2) 0.0430(18) 0.059(2) -0.0134(16) 0.0275(18) -0.0020(15)
O209 0.047(2) 0.068(2) 0.069(3) 0.0045(18) 0.023(2) 0.0158(18)
O210 0.058(2) 0.0391(17) 0.0468(19) 0.0054(15) 0.0118(17) 0.0135(15)
O211 0.058(2) 0.054(2) 0.099(3) 0.0157(18) 0.047(2) -0.0007(17)
O212 0.0357(19) 0.0499(18) 0.048(2) -0.0061(14) 0.0167(16) 0.0115(14)
C101 0.033(3) 0.032(2) 0.046(3) 0.0018(19) 0.022(2) 0.0055(19)
C102 0.033(3) 0.028(2) 0.050(3) 0.0007(19) 0.021(2) 0.0019(18)
C103 0.034(3) 0.034(2) 0.050(3) -0.002(2) 0.023(3) 0.004(2)
C104 0.037(3) 0.036(2) 0.053(3) -0.003(2) 0.024(3) 0.007(2)
C105 0.026(3) 0.036(2) 0.050(3) 0.005(2) 0.012(2) 0.0087(19)
C106 0.032(3) 0.027(2) 0.050(3) -0.0041(19) 0.019(2) 0.0018(18)
C107 0.030(3) 0.033(2) 0.046(3) 0.002(2) 0.017(2) 0.0051(18)
C108 0.027(3) 0.039(2) 0.044(3) 0.002(2) 0.013(2) 0.0104(19)
C109 0.034(3) 0.029(2) 0.037(2) -0.0013(18) 0.013(2) 0.0051(19)
C110 0.031(3) 0.041(2) 0.033(2) -0.0025(19) 0.006(2) 0.010(2)
C111 0.038(3) 0.034(2) 0.033(2) 0.0024(18) 0.010(2) 0.007(2)
C112 0.037(3) 0.035(2) 0.032(2) -0.0006(19) 0.012(2) 0.002(2)
C113 0.037(3) 0.031(2) 0.030(2) -0.0025(18) 0.012(2) 0.0082(19)
C114 0.040(3) 0.029(2) 0.040(3) 0.0019(18) 0.019(2) 0.0101(19)
C115 0.039(3) 0.031(2) 0.040(3) 0.0061(19) 0.020(2) 0.0089(19)
C116 0.028(2) 0.029(2) 0.041(3) 0.0024(18) 0.015(2) 0.0056(18)
C117 0.032(3) 0.033(2) 0.045(3) 0.008(2) 0.023(2) 0.0134(19)
C118 0.032(3) 0.030(2) 0.044(3) 0.0051(19) 0.020(2) 0.0085(18)
C119 0.023(2) 0.033(2) 0.043(3) -0.003(2) 0.011(2) 0.0093(18)
C120 0.029(2) 0.029(2) 0.039(3) 0.0063(19) 0.016(2) 0.0090(18)
C121 0.030(3) 0.025(2) 0.049(3) 0.0038(19) 0.023(2) 0.0037(18)
C122 0.029(3) 0.031(2) 0.041(3) 0.0025(18) 0.012(2) 0.0041(18)
C123 0.026(2) 0.033(2) 0.033(2) 0.0038(18) 0.012(2) 0.0055(18)
C124 0.040(3) 0.029(2) 0.035(2) 0.0023(18) 0.017(2) 0.0009(19)
C125 0.036(3) 0.036(2) 0.040(3) 0.0051(19) 0.018(2) 0.012(2)
C126 0.030(3) 0.039(2) 0.041(3) 0.0009(19) 0.019(2) 0.0064(19)
C127 0.039(3) 0.030(2) 0.031(2) 0.0023(18) 0.015(2) 0.0057(19)
C128 0.036(3) 0.031(2) 0.036(2) 0.0023(18) 0.017(2) 0.0102(19)
C129 0.038(3) 0.057(3) 0.058(3) -0.001(2) 0.017(3) 0.013(2)
C130 0.036(3) 0.044(3) 0.042(3) 0.004(2) 0.004(2) 0.007(2)
C131 0.040(3) 0.035(2) 0.057(3) 0.006(2) 0.022(3) 0.004(2)
C132 0.044(3) 0.032(2) 0.063(3) -0.002(2) 0.025(3) 0.006(2)
C133 0.042(3) 0.066(3) 0.095(5) 0.005(3) 0.031(3) 0.019(3)
C134 0.048(4) 0.075(4) 0.097(5) 0.006(3) 0.015(4) 0.023(3)
C135 0.063(4) 0.066(4) 0.093(5) 0.005(3) 0.024(4) 0.031(3)
C136 0.114(6) 0.056(3) 0.102(5) 0.003(3) 0.039(5) 0.030(3)
C137 0.056(4) 0.053(3) 0.104(5) 0.020(3) 0.046(4) 0.002(3)
C138 0.053(4) 0.073(4) 0.239(10) 0.059(5) 0.060(5) 0.007(3)
C139 0.058(4) 0.093(4) 0.064(4) -0.007(3) 0.015(3) 0.011(3)
C140 0.106(7) 0.200(9) 0.115(7) 0.070(6) 0.030(6) 0.039(6)
C141 0.041(3) 0.037(2) 0.056(3) 0.006(2) 0.024(3) 0.006(2)
C142 0.066(4) 0.047(3) 0.053(3) 0.014(2) 0.020(3) 0.013(2)
C143 0.079(4) 0.070(4) 0.073(4) 0.024(3) 0.033(4) 0.017(3)
C144 0.087(5) 0.058(4) 0.119(6) 0.016(3) 0.041(4) 0.011(3)
C145 0.125(6) 0.050(3) 0.111(5) 0.017(3) 0.043(5) 0.020(4)
C146 0.033(3) 0.038(2) 0.047(3) -0.006(2) 0.016(2) 0.0031(19)
C147 0.043(3) 0.043(3) 0.068(3) 0.003(2) 0.023(3) 0.004(2)
C148 0.051(3) 0.046(3) 0.078(4) -0.001(3) 0.033(3) -0.003(2)
C149 0.064(4) 0.043(3) 0.079(4) 0.007(3) 0.035(3) 0.006(3)
C150 0.099(5) 0.058(3) 0.095(5) 0.009(3) 0.052(4) 0.002(3)
C151 0.038(3) 0.035(2) 0.040(3) 0.0027(19) 0.017(2) 0.0104(19)
C152 0.049(3) 0.037(2) 0.069(3) 0.007(2) 0.031(3) 0.012(2)
C153 0.045(3) 0.041(3) 0.073(4) 0.010(2) 0.025(3) 0.013(2)
C154 0.052(4) 0.047(3) 0.084(4) 0.003(3) 0.028(3) 0.017(2)
C155 0.065(4) 0.061(3) 0.101(5) 0.022(3) 0.031(4) 0.030(3)
C156 0.037(3) 0.033(2) 0.039(3) 0.0089(18) 0.016(2) 0.0117(19)
C157 0.040(3) 0.042(2) 0.050(3) 0.007(2) 0.020(2) 0.012(2)
C158 0.051(3) 0.043(3) 0.057(3) 0.007(2) 0.022(3) 0.020(2)
C159 0.053(3) 0.058(3) 0.062(3) 0.005(2) 0.022(3) 0.027(3)
C160 0.062(4) 0.060(3) 0.088(4) 0.006(3) 0.022(3) 0.034(3)
C201 0.047(3) 0.031(2) 0.047(3) -0.001(2) 0.024(3) 0.000(2)
C202 0.033(3) 0.029(2) 0.049(3) 0.0049(19) 0.016(2) -0.0009(19)
C203 0.050(3) 0.033(2) 0.045(3) -0.003(2) 0.026(3) -0.004(2)
C204 0.030(3) 0.039(2) 0.053(3) 0.003(2) 0.014(3) -0.002(2)
C205 0.038(3) 0.041(3) 0.048(3) 0.001(2) 0.010(3) -0.005(2)
C206 0.033(3) 0.035(2) 0.051(3) 0.004(2) 0.016(3) 0.000(2)
C207 0.038(3) 0.034(2) 0.052(3) 0.002(2) 0.019(3) 0.001(2)
C208 0.043(3) 0.046(3) 0.038(3) -0.004(2) 0.009(2) 0.007(2)
C209 0.051(3) 0.041(3) 0.037(3) -0.003(2) 0.019(2) 0.006(2)
C210 0.043(3) 0.049(3) 0.035(3) -0.002(2) 0.013(2) 0.014(2)
C211 0.054(3) 0.040(2) 0.030(2) 0.0015(19) 0.013(2) 0.013(2)
C212 0.050(3) 0.040(3) 0.035(3) -0.001(2) 0.014(2) 0.005(2)
C213 0.041(3) 0.044(3) 0.036(3) -0.002(2) 0.017(2) 0.008(2)
C214 0.051(3) 0.038(2) 0.043(3) 0.002(2) 0.020(3) 0.011(2)
C215 0.047(3) 0.040(2) 0.045(3) 0.007(2) 0.023(2) 0.010(2)
C216 0.042(3) 0.035(2) 0.046(3) 0.004(2) 0.022(2) 0.010(2)
C217 0.041(3) 0.035(2) 0.046(3) 0.007(2) 0.024(2) 0.009(2)
C218 0.036(3) 0.036(2) 0.045(3) 0.004(2) 0.019(2) 0.008(2)
C219 0.031(3) 0.036(2) 0.039(3) -0.002(2) 0.013(2) 0.0082(19)
C220 0.036(3) 0.033(2) 0.045(3) 0.001(2) 0.018(2) 0.010(2)
C221 0.042(3) 0.028(2) 0.054(3) 0.005(2) 0.024(3) 0.0041(19)
C222 0.042(3) 0.039(2) 0.041(3) 0.008(2) 0.017(2) 0.012(2)
C223 0.035(3) 0.031(2) 0.037(2) 0.0036(18) 0.016(2) 0.0044(19)
C224 0.034(3) 0.031(2) 0.036(2) 0.0002(19) 0.011(2) -0.0015(19)
C225 0.035(3) 0.032(2) 0.042(3) -0.0001(19) 0.016(2) 0.0062(19)
C226 0.039(3) 0.037(2) 0.043(3) -0.001(2) 0.023(2) 0.004(2)
C227 0.036(3) 0.032(2) 0.039(3) 0.0022(19) 0.015(2) 0.0021(19)
C228 0.049(3) 0.028(2) 0.040(3) 0.0018(18) 0.019(2) 0.009(2)
C229 0.047(3) 0.055(3) 0.067(4) -0.002(3) 0.022(3) 0.004(2)
C230 0.049(3) 0.046(3) 0.039(3) 0.000(2) 0.008(2) 0.009(2)
C231 0.057(3) 0.043(3) 0.056(3) 0.004(2) 0.027(3) 0.000(2)
C232 0.037(3) 0.038(2) 0.057(3) -0.004(2) 0.023(3) 0.001(2)
C233 0.047(4) 0.069(3) 0.085(4) 0.004(3) 0.027(3) 0.013(3)
C234 0.048(4) 0.092(4) 0.095(5) 0.020(4) 0.017(4) 0.023(3)
C235 0.044(3) 0.051(3) 0.070(4) 0.011(3) 0.024(3) 0.015(2)
C236 0.087(5) 0.059(3) 0.084(4) 0.001(3) 0.037(4) 0.022(3)
C237 0.068(5) 0.084(4) 0.121(6) 0.037(4) 0.041(4) -0.008(3)
C238 0.056(5) 0.078(5) 0.355(15) 0.039(7) 0.065(7) -0.001(4)
C239 0.054(4) 0.132(5) 0.052(4) 0.004(3) 0.010(3) 0.040(4)
C240 0.093(5) 0.109(5) 0.065(4) 0.016(4) 0.024(4) 0.033(4)
C241 0.055(3) 0.035(2) 0.054(3) 0.002(2) 0.022(3) -0.004(2)
C242 0.062(4) 0.037(3) 0.090(4) 0.011(3) 0.036(3) -0.004(2)
C243 0.105(5) 0.049(3) 0.100(5) 0.004(3) 0.042(4) -0.013(3)
C244 0.100(5) 0.054(3) 0.079(5) -0.007(3) 0.027(4) -0.008(3)
C245 0.144(7) 0.104(5) 0.088(5) 0.003(4) 0.057(5) -0.002(5)
C246 0.054(3) 0.046(3) 0.056(3) 0.002(2) 0.016(3) 0.004(2)
C247 0.063(4) 0.065(3) 0.073(4) -0.001(3) 0.022(3) 0.007(3)
C248 0.089(5) 0.053(3) 0.079(4) -0.002(3) 0.024(4) 0.013(3)
C249 0.112(6) 0.063(4) 0.098(5) -0.013(3) 0.020(4) 0.004(4)
C250 0.164(7) 0.057(4) 0.088(5) 0.002(3) 0.039(5) 0.024(4)
C251 0.049(3) 0.042(2) 0.052(3) -0.002(2) 0.024(3) 0.012(2)
C252 0.061(4) 0.052(3) 0.071(4) 0.009(3) 0.033(3) 0.018(3)
C253 0.066(4) 0.059(3) 0.070(4) 0.017(3) 0.033(3) 0.023(3)
C254 0.074(4) 0.074(4) 0.089(4) 0.027(3) 0.045(4) 0.038(3)
C255 0.121(6) 0.077(4) 0.110(5) 0.041(4) 0.072(5) 0.057(4)
C256 0.086(4) 0.043(3) 0.071(4) 0.023(2) 0.047(3) 0.028(3)
C257 0.122(16) 0.083(12) 0.106(15) 0.053(11) 0.089(14) 0.081(11)
C262 0.050(13) 0.071(14) 0.11(3) -0.035(17) 0.020(15) 0.033(10)
C258 0.116(16) 0.071(10) 0.100(13) 0.030(9) 0.048(12) 0.065(11)
C259 0.035(11) 0.039(11) 0.058(14) 0.010(11) 0.008(10) -0.001(8)
C260 0.171(10) 0.048(5) 0.205(11) 0.006(5) 0.113(9) 0.023(5)
C261 0.26(4) 0.060(15) 0.083(16) -0.027(12) 0.07(2) -0.066(18)
C263 0.17(2) 0.019(8) 0.20(3) -0.030(11) 0.13(2) -0.016(11)

loop_
_atom_type_symbol
_atom_type_description
_atom_type_scat_dispersion_real
_atom_type_scat_dispersion_imag
_atom_type_scat_source
O O 0.0106 0.0060 'International Tables Vol C Tables 4.2.6.8 and 6.1.1.4'
C C 0.0033 0.0016 'International Tables Vol C Tables 4.2.6.8 and 6.1.1.4'
H H 0.0000 0.0000 'International Tables Vol C Tables 4.2.6.8 and 6.1.1.4'

loop_
_geom_angle_atom_site_label_1
_geom_angle_atom_site_label_2
_geom_angle_atom_site_label_3
_geom_angle
C129 O109 C133 113.7(3)
C135 O110 C130 114.3(4)
C131 O111 C137 109.7(3)
C132 O112 C139 112.3(3)
C229 O209 C233 113.4(4)
C235 O210 C230 112.1(3)
C231 O211 C237 110.3(4)
C232 O212 C239 112.0(3)
C102 C101 C127 110.9(3)
C102 C101 C141 112.9(3)
C127 C101 C141 113.1(3)
C107 C102 C103 116.6(4)
C107 C102 C101 121.4(4)
C103 C102 C101 122.0(4)
O101 C103 C104 115.7(4)
O101 C103 C102 122.1(4)
C104 C103 C102 122.2(4)
C103 C104 C105 118.7(4)
C103 C104 C129 117.2(4)
C105 C104 C129 124.1(4)
O102 C105 C106 116.6(4)
O102 C105 C104 122.0(4)
C106 C105 C104 121.4(4)
C107 C106 C105 117.7(4)
C107 C106 C108 121.4(4)
C105 C106 C108 120.9(4)
C106 C107 C102 123.4(4)
C109 C108 C106 112.0(3)
C109 C108 C146 113.9(3)
C106 C108 C146 112.0(3)
C114 C109 C110 116.4(4)
C114 C109 C108 123.1(4)
C110 C109 C108 120.4(4)
O103 C110 C111 115.4(4)
O103 C110 C109 122.6(4)
C111 C110 C109 122.0(4)
C110 C111 C112 118.6(4)
C110 C111 C130 121.6(4)
C112 C111 C130 119.7(4)
O104 C112 C111 115.1(4)
O104 C112 C113 122.6(4)
C111 C112 C113 122.3(4)
C114 C113 C112 116.2(4)
C114 C113 C115 123.4(4)
C112 C113 C115 120.4(3)
C113 C114 C109 124.4(4)
C113 C115 C151 115.0(3)
C113 C115 C116 110.4(3)
C151 C115 C116 111.1(3)
C121 C116 C117 116.8(4)
C121 C116 C115 120.2(3)
C117 C116 C115 123.0(4)
O105 C117 C116 115.9(4)
O105 C117 C118 121.3(3)
C116 C117 C118 122.7(4)
C119 C118 C117 117.2(3)
C119 C118 C131 121.6(4)
C117 C118 C131 120.9(4)
O106 C119 C118 122.4(3)
O106 C119 C120 115.3(4)
C118 C119 C120 122.2(4)
C121 C120 C119 117.3(4)
C121 C120 C122 121.2(3)
C119 C120 C122 121.5(4)
C120 C121 C116 123.6(3)
C123 C122 C120 111.6(3)
C123 C122 C156 114.1(3)
C120 C122 C156 111.0(3)
C128 C123 C124 116.4(3)
C128 C123 C122 122.9(3)
C124 C123 C122 120.6(3)
O107 C124 C125 115.4(3)
O107 C124 C123 122.4(3)
C125 C124 C123 122.2(3)
C124 C125 C126 118.2(3)
C124 C125 C132 121.1(4)
C126 C125 C132 120.7(3)
O108 C126 C127 116.2(3)
O108 C126 C125 121.9(3)
C127 C126 C125 121.8(3)
C128 C127 C126 116.9(3)
C128 C127 C101 123.2(3)
C126 C127 C101 119.9(3)
C123 C128 C127 124.4(3)
O109 C129 C104 112.0(4)
O110 C130 C111 108.8(3)
O111 C131 C118 111.7(3)
O112 C132 C125 111.5(3)
O109 C133 C134 109.1(4)
O110 C135 C136 115.6(5)
C138 C137 O111 111.1(4)
O112 C139 C140 111.9(5)
C142 C141 C101 112.7(3)
C143 C142 C141 115.7(4)
C144 C143 C142 115.3(5)
C143 C144 C145 114.8(5)
C147 C146 C108 112.3(3)
C146 C147 C148 114.6(4)
C149 C148 C147 116.1(4)
C150 C149 C148 114.0(4)
C152 C151 C115 113.5(3)
C153 C152 C151 114.3(3)
C154 C153 C152 115.6(4)
C153 C154 C155 113.7(4)
C157 C156 C122 111.8(3)
C156 C157 C158 113.0(3)
C157 C158 C159 113.4(4)
C160 C159 C158 112.6(4)
C202 C201 C227 110.9(3)
C202 C201 C241 113.0(3)
C227 C201 C241 113.1(4)
C207 C202 C203 115.7(4)
C207 C202 C201 121.6(4)
C203 C202 C201 122.7(4)
C204 C203 O201 115.1(4)
C204 C203 C202 123.5(4)
O201 C203 C202 121.4(4)
C203 C204 C205 117.2(4)
C203 C204 C229 117.6(4)
C205 C204 C229 125.1(5)
O202 C205 C206 116.8(4)
O202 C205 C204 121.2(4)
C206 C205 C204 122.0(5)
C207 C206 C205 117.5(4)
C207 C206 C208 121.7(4)
C205 C206 C208 120.7(4)
C206 C207 C202 124.0(4)
C206 C208 C209 110.7(3)
C206 C208 C246 113.5(4)
C209 C208 C246 111.7(4)
C214 C209 C210 117.4(4)
C214 C209 C208 121.8(4)
C210 C209 C208 120.8(4)
O203 C210 C209 124.3(4)
O203 C210 C211 114.8(4)
C209 C210 C211 120.9(4)
C212 C211 C210 118.3(4)
C212 C211 C230 120.6(4)
C210 C211 C230 121.1(4)
O204 C212 C213 122.3(4)
O204 C212 C211 114.8(4)
C213 C212 C211 122.9(4)
C212 C213 C214 116.6(4)
C212 C213 C215 121.5(4)
C214 C213 C215 121.9(4)
C213 C214 C209 123.9(4)
C213 C215 C216 110.3(3)
C213 C215 C251 114.2(3)
C216 C215 C251 111.7(4)
C217 C216 C221 116.4(4)
C217 C216 C215 122.5(4)
C221 C216 C215 121.0(4)
O205 C217 C216 115.9(4)
O205 C217 C218 121.0(4)
C216 C217 C218 123.0(4)
C217 C218 C219 117.5(4)
C217 C218 C231 120.6(4)
C219 C218 C231 121.9(4)
O206 C219 C220 114.8(4)
O206 C219 C218 122.8(4)
C220 C219 C218 122.2(4)
C219 C220 C221 117.3(4)
C219 C220 C222 121.4(4)
C221 C220 C222 121.2(4)
C220 C221 C216 123.4(4)
C223 C222 C256 114.7(3)
C223 C222 C220 112.0(3)
C256 C222 C220 111.7(3)
C224 C223 C228 116.4(4)
C224 C223 C222 121.1(4)
C228 C223 C222 122.4(3)
O207 C224 C223 121.9(4)
O207 C224 C225 115.5(3)
C223 C224 C225 122.6(4)
C226 C225 C224 117.8(3)
C226 C225 C232 121.0(3)
C224 C225 C232 121.1(4)
O208 C226 C227 116.2(4)
O208 C226 C225 121.3(3)
C227 C226 C225 122.5(4)
C228 C227 C226 116.7(4)
C228 C227 C201 122.9(3)
C226 C227 C201 120.4(4)
C227 C228 C223 123.9(3)
O209 C229 C204 111.0(4)
O210 C230 C211 109.7(4)
O211 C231 C218 112.1(3)
O212 C232 C225 112.9(3)
O209 C233 C234 108.6(4)
O210 C235 C236 109.4(4)
C238 C237 O211 113.3(5)
O212 C239 C240 112.0(4)
C242 C241 C201 112.9(4)
C241 C242 C243 114.3(5)
C244 C243 C242 116.1(5)
C243 C244 C245 112.8(6)
C247 C246 C208 116.3(4)
C246 C247 C248 111.9(4)
C249 C248 C247 114.6(5)
C248 C249 C250 112.4(6)
C252 C251 C215 113.7(4)
C251 C252 C253 112.7(4)
C254 C253 C252 115.4(4)
C253 C254 C255 112.0(4)
C222 C256 C257 108.3(7)
C262 C257 C265 161(6)
C262 C257 C256 79(5)
C265 C257 C256 112(2)
C262 C257 C259 51(5)
C265 C257 C259 111(2)
C256 C257 C259 96.7(11)
C257 C262 C259 112(7)
C257 C262 C258 80(6)
C259 C262 C258 34.0(12)
C257 C262 C265 12(4)
C259 C262 C265 100(3)
C258 C262 C265 68(2)
C259 C258 C263 70(2)
C259 C258 C262 73(2)
C263 C258 C262 104(2)
C259 C258 C261 40(2)
C263 C258 C261 30.5(14)
C262 C258 C261 91.7(17)
C259 C258 C264 176(3)
C263 C258 C264 106(2)
C262 C258 C264 106.0(19)
C261 C258 C264 137(2)
C259 C258 C265 128(3)
C263 C258 C265 136.9(18)
C262 C258 C265 59.3(15)
C261 C258 C265 147.8(17)
C264 C258 C265 52.6(11)
C258 C259 C261 107(3)
C258 C259 C263 72(2)
C261 C259 C263 35(2)
C258 C259 C262 73(2)
C261 C259 C262 118(2)
C263 C259 C262 104.6(19)
C258 C259 C257 57.0(18)
C261 C259 C257 127(2)
C263 C259 C257 103.7(13)
C262 C259 C257 17.8(18)
C261 C260 C263 28.9(13)
C263 C261 C259 97(4)
C263 C261 C258 64(3)
C259 C261 C258 33.1(15)
C263 C261 C260 77(2)
C259 C261 C260 126(2)
C258 C261 C260 111.4(17)
C261 C263 C259 49(3)
C261 C263 C258 86(3)
C259 C263 C258 37.2(10)
C261 C263 C260 74.2(19)
C259 C263 C260 103.5(15)
C258 C263 C260 119.3(19)
C266 C264 C265 119(4)
C266 C264 C258 80(3)
C265 C264 C258 65(2)
C257 C265 C264 116(3)
C257 C265 C262 7(2)
C264 C265 C262 109(3)
C257 C265 C258 59.8(18)
C264 C265 C258 63(2)
C262 C265 C258 53(2)

loop_
_geom_bond_atom_site_label_1
_geom_bond_atom_site_label_2
_geom_bond_distance
O101 C103 1.377(5)
O102 C105 1.387(5)
O103 C110 1.379(5)
O104 C112 1.376(5)
O105 C117 1.385(5)
O106 C119 1.378(5)
O107 C124 1.382(5)
O108 C126 1.379(4)
O109 C129 1.420(5)
O109 C133 1.434(5)
O110 C135 1.389(5)
O110 C130 1.447(5)
O111 C131 1.388(4)
O111 C137 1.456(5)
O112 C132 1.436(5)
O112 C139 1.448(6)
O201 C203 1.389(5)
O202 C205 1.385(6)
O203 C210 1.362(5)
O204 C212 1.379(5)
O205 C217 1.388(5)
O206 C219 1.378(5)
O207 C224 1.381(5)
O208 C226 1.377(5)
O209 C229 1.435(6)
O209 C233 1.436(5)
O210 C235 1.438(5)
O210 C230 1.443(5)
O211 C231 1.377(5)
O211 C237 1.481(6)
O212 C232 1.433(5)
O212 C239 1.438(6)
C101 C102 1.515(6)
C101 C127 1.527(5)
C101 C141 1.539(5)
C102 C107 1.397(5)
C102 C103 1.404(6)
C103 C104 1.382(6)
C104 C105 1.399(6)
C104 C129 1.517(6)
C105 C106 1.396(5)
C106 C107 1.383(6)
C106 C108 1.534(5)
C108 C109 1.522(5)
C108 C146 1.541(5)
C109 C114 1.392(5)
C109 C110 1.400(6)
C110 C111 1.389(5)
C111 C112 1.389(6)
C111 C130 1.506(6)
C112 C113 1.399(6)
C113 C114 1.391(5)
C113 C115 1.521(5)
C115 C151 1.529(5)
C115 C116 1.530(6)
C116 C121 1.387(5)
C116 C117 1.392(5)
C117 C118 1.398(6)
C118 C119 1.393(5)
C118 C131 1.509(5)
C119 C120 1.398(5)
C120 C121 1.378(5)
C120 C122 1.526(5)
C122 C123 1.521(5)
C122 C156 1.532(5)
C123 C128 1.383(5)
C123 C124 1.398(5)
C124 C125 1.394(5)
C125 C126 1.398(5)
C125 C132 1.502(5)
C126 C127 1.393(5)
C127 C128 1.387(5)
C133 C134 1.480(7)
C135 C136 1.447(7)
C137 C138 1.403(7)
C139 C140 1.472(8)
C141 C142 1.525(6)
C142 C143 1.521(6)
C143 C144 1.437(7)
C144 C145 1.545(7)
C146 C147 1.530(5)
C147 C148 1.530(6)
C148 C149 1.525(7)
C149 C150 1.514(7)
C151 C152 1.518(6)
C152 C153 1.516(6)
C153 C154 1.501(6)
C154 C155 1.509(6)
C156 C157 1.516(5)
C157 C158 1.521(5)
C158 C159 1.522(6)
C159 C160 1.519(6)
C201 C202 1.521(6)
C201 C227 1.526(5)
C201 C241 1.537(6)
C202 C207 1.394(6)
C202 C203 1.401(6)
C203 C204 1.387(6)
C204 C205 1.404(6)
C204 C229 1.504(6)
C205 C206 1.395(6)
C206 C207 1.380(6)
C206 C208 1.527(6)
C208 C209 1.531(6)
C208 C246 1.549(6)
C209 C214 1.393(6)
C209 C210 1.403(6)
C210 C211 1.404(6)
C211 C212 1.398(6)
C211 C230 1.494(6)
C212 C213 1.381(6)
C213 C214 1.391(6)
C213 C215 1.520(6)
C215 C216 1.529(6)
C215 C251 1.539(5)
C216 C217 1.390(5)
C216 C221 1.393(6)
C217 C218 1.392(6)
C218 C219 1.397(6)
C218 C231 1.504(5)
C219 C220 1.388(5)
C220 C221 1.391(6)
C220 C222 1.530(6)
C222 C223 1.524(5)
C222 C256 1.527(5)
C223 C224 1.387(5)
C223 C228 1.400(5)
C224 C225 1.396(5)
C225 C226 1.394(5)
C225 C232 1.500(5)
C226 C227 1.390(5)
C227 C228 1.388(5)
C233 C234 1.509(7)
C235 C236 1.493(6)
C237 C238 1.348(8)
C239 C240 1.452(7)
C241 C242 1.517(6)
C242 C243 1.518(7)
C243 C244 1.462(7)
C244 C245 1.476(8)
C246 C247 1.497(6)
C247 C248 1.541(7)
C248 C249 1.504(7)
C249 C250 1.510(8)
C251 C252 1.503(6)
C252 C253 1.526(6)
C253 C254 1.484(6)
C254 C255 1.525(7)
C256 C257 1.571(15)
C257 C262 0.60(4)
C257 C265 1.05(3)
C257 C259 1.82(3)
C262 C259 1.51(4)
C262 C258 1.51(5)
C262 C265 1.63(5)
C258 C259 0.885(19)
C258 C263 1.39(3)
C258 C261 1.55(3)
C258 C264 1.73(6)
C258 C265 1.76(4)
C259 C261 1.04(3)
C259 C263 1.38(3)
C260 C261 1.573(19)
C260 C263 1.593(17)
C261 C263 0.79(3)
C264 C266 1.53(2)
C264 C265 1.55(2)

loop_
_geom_hbond_atom_site_label_D
_geom_hbond_atom_site_label_H
_geom_hbond_atom_site_label_A
_geom_hbond_distance_DH
_geom_hbond_distance_HA
_geom_hbond_distance_DA
_geom_hbond_angle_DHA
O101 H301 O108 0.84(4) 1.99(4) 2.800(5) 162(4)
O103 H103 O102 0.82 2.01 2.820(4) 167.9
O104 H304 O105 0.76(4) 2.10(4) 2.848(5) 171(4)
O107 H307 O106 0.78(4) 2.04(4) 2.786(4) 162(5)
O102 H302 O109 0.79(5) 1.86(5) 2.573(4) 150(5)
O105 H305 O111 0.71(4) 2.55(5) 3.014(5) 125(5)
O108 H108 O112 0.82 2.68 3.147(4) 117.9
O201 H401 O208 0.81(4) 1.96(5) 2.764(5) 170(4)
O203 H403 O202 0.79(3) 2.00(4) 2.772(5) 165(4)
O204 H404 O205 0.87(4) 1.98(5) 2.840(5) 166(4)
O207 H407 O206 0.85(5) 1.95(5) 2.772(4) 164(5)
O202 H402 O209 0.86(5) 1.75(5) 2.562(5) 156(5)
O205 H405 O211 0.77(5) 2.29(5) 2.898(5) 136(5)
O208 H408 O212 0.87(5) 2.54(5) 3.155(4) 128(4)
